data_7112514
loop_
_publ_author_name
'Shao, Jiaan'
'Yu, Wanwan'
'Shao, Zhanying'
'Yu, Yongping'

_publ_section_title
;
 A &quot;one-pot&quot; multicomponent approach to polysubstituted
 4-aminopyridines.
;
_journal_issue 22
_journal_name_full 'Chemical communications (Cambridge, England)'
_journal_page_first 2785
_journal_page_last 2787
_journal_paper_doi 10.1039/c2cc17850h
_journal_volume 48
_journal_year 2012
_chemical_formula_moiety 'C26 H20 Br N3 O'
_chemical_formula_sum 'C26 H20 Br N3 O'
_chemical_formula_weight 470.36
_chemical_name_systematic
;
?
;
_space_group_IT_number 2
_symmetry_cell_setting triclinic
_symmetry_space_group_name_Hall '-P 1'
_symmetry_space_group_name_H-M 'P -1'
_atom_sites_solution_hydrogens geom
_atom_sites_solution_primary direct
_atom_sites_solution_secondary difmap
_audit_creation_method SHELXL-97
_cell_angle_alpha 68.7577(18)
_cell_angle_beta 86.7228(18)
_cell_angle_gamma 66.0269(14)
_cell_formula_units_Z 2
_cell_length_a 9.9984(6)
_cell_length_b 10.6788(7)
_cell_length_c 12.6094(9)
_cell_measurement_reflns_used 5885
_cell_measurement_temperature 296(1)
_cell_measurement_theta_max 27.4
_cell_measurement_theta_min 3.3
_cell_volume 1140.17(13)
_computing_cell_refinement 'PROCESS-AUTO (Rigaku,2006)'
_computing_data_collection 'PROCESS-AUTO (Rigaku,2006)'
_computing_data_reduction 'CrystalStructure (Rigaku,2007)'
_computing_molecular_graphics 'Ortep3 for windows (Farrugia,1997)'
_computing_publication_material 'WinGX (Farrugia, 1999)'
_computing_structure_refinement 'SHELXL-97 (Sheldrick, 2008)'
_computing_structure_solution 'SHELXS-97 (Sheldrick, 2008)'
_diffrn_ambient_temperature 296(1)
_diffrn_detector_area_resol_mean 10.00
_diffrn_measured_fraction_theta_full 0.987
_diffrn_measured_fraction_theta_max 0.987
_diffrn_measurement_device_type 'Rigaku RAXIS-RAPID/ZJUG'
_diffrn_measurement_method \w
_diffrn_radiation_monochromator graphite
_diffrn_radiation_source 'rolling anode'
_diffrn_radiation_type MoK\a
_diffrn_radiation_wavelength 0.71073
_diffrn_reflns_av_R_equivalents 0.0334
_diffrn_reflns_av_sigmaI/netI 0.0450
_diffrn_reflns_limit_h_max 11
_diffrn_reflns_limit_h_min -11
_diffrn_reflns_limit_k_max 11
_diffrn_reflns_limit_k_min -12
_diffrn_reflns_limit_l_max 14
_diffrn_reflns_limit_l_min -14
_diffrn_reflns_number 9008
_diffrn_reflns_theta_full 25.00
_diffrn_reflns_theta_max 25.00
_diffrn_reflns_theta_min 3.32
_exptl_absorpt_coefficient_mu 1.825
_exptl_absorpt_correction_T_max 0.7196
_exptl_absorpt_correction_T_min 0.4916
_exptl_absorpt_correction_type multi-scan
_exptl_absorpt_process_details 'Higashi, T. (1995)'
_exptl_crystal_colour yellow
_exptl_crystal_density_diffrn 1.370
_exptl_crystal_density_method 'not measured'
_exptl_crystal_description chunk
_exptl_crystal_F_000 480
_exptl_crystal_size_max 0.37
_exptl_crystal_size_mid 0.34
_exptl_crystal_size_min 0.18
_refine_diff_density_max 0.340
_refine_diff_density_min -0.638
_refine_diff_density_rms 0.064
_refine_ls_extinction_coef 0.0215(16)
_refine_ls_extinction_expression Fc^*^=kFc[1+0.001xFc^2^\l^3^/sin(2\q)]^-1/4^
_refine_ls_extinction_method SHELXL
_refine_ls_goodness_of_fit_ref 1.003
_refine_ls_hydrogen_treatment constr
_refine_ls_matrix_type full
_refine_ls_number_parameters 283
_refine_ls_number_reflns 3964
_refine_ls_number_restraints 0
_refine_ls_restrained_S_all 1.003
_refine_ls_R_factor_all 0.0940
_refine_ls_R_factor_gt 0.0416
_refine_ls_shift/su_max 0.000
_refine_ls_shift/su_mean 0.000
_refine_ls_structure_factor_coef Fsqd
_refine_ls_weighting_details 'calc w=1/[\s^2^(Fo^2^)+(0.0298P)^2^+1.5931P] where P=(Fo^2^+2Fc^2^)/3'
_refine_ls_weighting_scheme calc
_refine_ls_wR_factor_gt 0.0834
_refine_ls_wR_factor_ref 0.1233
_reflns_number_gt 2266
_reflns_number_total 3964
_reflns_threshold_expression >2sigma(I)
_cod_data_source_file c2cc17850h.txt
_cod_data_source_block 4c
_cod_database_code 7112514

loop_
_symmetry_equiv_pos_as_xyz
'x, y, z'
'-x, -y, -z'

loop_
_atom_site_label
_atom_site_type_symbol
_atom_site_fract_x
_atom_site_fract_y
_atom_site_fract_z
_atom_site_U_iso_or_equiv
_atom_site_adp_type
_atom_site_occupancy
_atom_site_symmetry_multiplicity
_atom_site_calc_flag
_atom_site_refinement_flags
Br1 Br 0.43702(8) 0.78032(7) -0.13089(4) 0.1076(3) Uani 1 1 d .
O1 O 0.1444(4) 0.2357(4) 1.0522(3) 0.1020(12) Uani 1 1 d .
N1 N 0.2859(3) 0.5297(3) 0.5534(2) 0.0516(8) Uani 1 1 d .
N2 N 0.3764(4) 0.8061(4) 0.3837(3) 0.0717(10) Uani 1 1 d .
N3 N 0.2742(4) 0.3277(4) 0.3278(3) 0.0707(10) Uani 1 1 d .
H3A H 0.2534 0.2521 0.3505 0.085 Uiso 1 1 calc R
H3B H 0.2925 0.3622 0.2583 0.085 Uiso 1 1 calc R
C1 C 0.3497(4) 0.7052(5) 0.4104(3) 0.0572(10) Uani 1 1 d .
C2 C 0.3137(4) 0.5771(4) 0.4438(3) 0.0499(9) Uani 1 1 d .
C3 C 0.3111(4) 0.5178(4) 0.3640(3) 0.0518(10) Uani 1 1 d .
C4 C 0.2782(4) 0.3928(4) 0.4019(3) 0.0535(10) Uani 1 1 d .
C5 C 0.2489(4) 0.3390(4) 0.5162(3) 0.0485(9) Uani 1 1 d .
C6 C 0.2545(4) 0.4102(4) 0.5880(3) 0.0471(9) Uani 1 1 d .
C7 C 0.3415(4) 0.5804(4) 0.2441(3) 0.0544(10) Uani 1 1 d .
C8 C 0.2288(5) 0.6648(6) 0.1566(4) 0.0857(16) Uani 1 1 d .
H8 H 0.1322 0.6828 0.1726 0.103 Uiso 1 1 calc R
C9 C 0.2577(6) 0.7231(6) 0.0454(4) 0.0976(17) Uani 1 1 d .
H9 H 0.1807 0.7803 -0.0130 0.117 Uiso 1 1 calc R
C10 C 0.3988(6) 0.6971(5) 0.0208(4) 0.0692(12) Uani 1 1 d .
C11 C 0.5124(5) 0.6125(5) 0.1063(4) 0.0731(13) Uani 1 1 d .
H11 H 0.6088 0.5939 0.0896 0.088 Uiso 1 1 calc R
C12 C 0.4831(5) 0.5548(5) 0.2175(3) 0.0660(12) Uani 1 1 d .
H12 H 0.5606 0.4975 0.2755 0.079 Uiso 1 1 calc R
C13 C 0.2108(4) 0.2089(4) 0.5561(3) 0.0512(9) Uani 1 1 d .
C14 C 0.0744(4) 0.2198(4) 0.5904(4) 0.0648(12) Uani 1 1 d .
H14 H 0.0038 0.3102 0.5888 0.078 Uiso 1 1 calc R
C15 C 0.0410(5) 0.0987(5) 0.6269(4) 0.0773(14) Uani 1 1 d .
H15 H -0.0512 0.1082 0.6508 0.093 Uiso 1 1 calc R
C16 C 0.1434(5) -0.0381(5) 0.6284(4) 0.0680(12) Uani 1 1 d .
C17 C 0.2793(5) -0.0486(5) 0.5950(4) 0.0693(12) Uani 1 1 d .
H17 H 0.3496 -0.1389 0.5959 0.083 Uiso 1 1 calc R
C18 C 0.3138(5) 0.0718(5) 0.5600(4) 0.0658(12) Uani 1 1 d .
H18 H 0.4072 0.0612 0.5387 0.079 Uiso 1 1 calc R
C19 C 0.1055(6) -0.1700(5) 0.6688(5) 0.0998(18) Uani 1 1 d .
H19A H 0.1672 -0.2409 0.6372 0.150 Uiso 1 1 calc R
H19B H 0.0042 -0.1389 0.6439 0.150 Uiso 1 1 calc R
H19C H 0.1210 -0.2142 0.7508 0.150 Uiso 1 1 calc R
C20 C 0.2270(4) 0.3595(4) 0.7102(3) 0.0520(10) Uani 1 1 d .
C21 C 0.1261(4) 0.4590(4) 0.7545(3) 0.0582(10) Uani 1 1 d .
H21 H 0.0748 0.5571 0.7066 0.070 Uiso 1 1 calc R
C22 C 0.1015(5) 0.4139(5) 0.8679(4) 0.0679(12) Uani 1 1 d .
H22 H 0.0338 0.4815 0.8960 0.081 Uiso 1 1 calc R
C23 C 0.1773(5) 0.2680(5) 0.9406(4) 0.0702(12) Uani 1 1 d .
C24 C 0.2768(5) 0.1698(5) 0.8988(4) 0.0720(13) Uani 1 1 d .
H24 H 0.3286 0.0720 0.9471 0.086 Uiso 1 1 calc R
C25 C 0.3006(5) 0.2155(5) 0.7849(3) 0.0650(11) Uani 1 1 d .
H25 H 0.3685 0.1471 0.7577 0.078 Uiso 1 1 calc R
C26 C 0.2260(8) 0.0880(7) 1.1310(5) 0.129(2) Uani 1 1 d .
H26A H 0.2000 0.0211 1.1117 0.193 Uiso 1 1 calc R
H26B H 0.2031 0.0816 1.2073 0.193 Uiso 1 1 calc R
H26C H 0.3294 0.0622 1.1269 0.193 Uiso 1 1 calc R

loop_
_atom_site_aniso_label
_atom_site_aniso_U_11
_atom_site_aniso_U_22
_atom_site_aniso_U_33
_atom_site_aniso_U_23
_atom_site_aniso_U_13
_atom_site_aniso_U_12
Br1 0.1805(7) 0.1009(5) 0.0491(3) -0.0209(3) 0.0344(3) -0.0746(5)
O1 0.128(3) 0.105(3) 0.055(2) -0.017(2) 0.038(2) -0.045(2)
N1 0.056(2) 0.0531(19) 0.0422(18) -0.0137(15) 0.0101(15) -0.0229(16)
N2 0.086(3) 0.068(2) 0.065(2) -0.020(2) 0.018(2) -0.041(2)
N3 0.101(3) 0.074(2) 0.056(2) -0.0318(19) 0.025(2) -0.050(2)
C1 0.056(3) 0.061(3) 0.046(2) -0.013(2) 0.0111(19) -0.023(2)
C2 0.049(2) 0.050(2) 0.046(2) -0.0139(19) 0.0096(17) -0.0208(18)
C3 0.053(2) 0.056(2) 0.044(2) -0.0149(19) 0.0104(18) -0.0246(19)
C4 0.054(2) 0.055(2) 0.053(2) -0.023(2) 0.0117(18) -0.0226(19)
C5 0.052(2) 0.048(2) 0.043(2) -0.0168(18) 0.0121(17) -0.0195(18)
C6 0.047(2) 0.047(2) 0.042(2) -0.0156(18) 0.0118(17) -0.0155(17)
C7 0.060(3) 0.063(3) 0.039(2) -0.0126(19) 0.0060(19) -0.029(2)
C8 0.066(3) 0.117(4) 0.051(3) -0.006(3) 0.002(2) -0.036(3)
C9 0.093(4) 0.112(4) 0.055(3) -0.001(3) -0.012(3) -0.034(3)
C10 0.095(4) 0.070(3) 0.052(3) -0.021(2) 0.012(3) -0.045(3)
C11 0.075(3) 0.092(3) 0.062(3) -0.027(3) 0.026(3) -0.048(3)
C12 0.064(3) 0.082(3) 0.044(2) -0.012(2) 0.007(2) -0.034(2)
C13 0.056(2) 0.051(2) 0.046(2) -0.0177(18) 0.0118(18) -0.0217(19)
C14 0.055(3) 0.050(2) 0.083(3) -0.021(2) 0.013(2) -0.019(2)
C15 0.061(3) 0.066(3) 0.101(4) -0.018(3) 0.009(3) -0.034(2)
C16 0.086(3) 0.053(3) 0.065(3) -0.017(2) 0.001(2) -0.033(2)
C17 0.094(3) 0.047(2) 0.058(3) -0.019(2) 0.020(2) -0.022(2)
C18 0.069(3) 0.058(3) 0.064(3) -0.024(2) 0.028(2) -0.021(2)
C19 0.125(5) 0.070(3) 0.119(5) -0.031(3) 0.012(4) -0.058(3)
C20 0.058(2) 0.048(2) 0.048(2) -0.0145(19) 0.0151(19) -0.0241(19)
C21 0.065(3) 0.054(2) 0.056(3) -0.020(2) 0.021(2) -0.027(2)
C22 0.076(3) 0.069(3) 0.061(3) -0.029(2) 0.028(2) -0.031(2)
C23 0.090(3) 0.075(3) 0.048(3) -0.018(2) 0.026(2) -0.044(3)
C24 0.096(3) 0.057(3) 0.053(3) -0.013(2) 0.016(2) -0.029(2)
C25 0.078(3) 0.055(3) 0.051(3) -0.017(2) 0.013(2) -0.020(2)
C26 0.179(7) 0.114(5) 0.057(3) 0.000(3) 0.035(4) -0.056(5)

loop_
_atom_type_symbol
_atom_type_description
_atom_type_scat_dispersion_real
_atom_type_scat_dispersion_imag
_atom_type_scat_source
C C 0.0033 0.0016 'International Tables Vol C Tables 4.2.6.8 and 6.1.1.4'
H H 0.0000 0.0000 'International Tables Vol C Tables 4.2.6.8 and 6.1.1.4'
N N 0.0061 0.0033 'International Tables Vol C Tables 4.2.6.8 and 6.1.1.4'
O O 0.0106 0.0060 'International Tables Vol C Tables 4.2.6.8 and 6.1.1.4'
Br Br -0.2901 2.4595 'International Tables Vol C Tables 4.2.6.8 and 6.1.1.4'

loop_
_geom_angle_atom_site_label_1
_geom_angle_atom_site_label_2
_geom_angle_atom_site_label_3
_geom_angle
C23 O1 C26 116.8(4)
C2 N1 C6 115.9(3)
C4 N3 H3A 120.0
C4 N3 H3B 120.0
H3A N3 H3B 120.0
N2 C1 C2 179.3(5)
N1 C2 C3 126.7(3)
N1 C2 C1 114.1(3)
C3 C2 C1 119.2(3)
C2 C3 C4 116.5(3)
C2 C3 C7 122.3(3)
C4 C3 C7 121.2(4)
N3 C4 C5 121.4(4)
N3 C4 C3 119.9(3)
C5 C4 C3 118.8(4)
C6 C5 C4 118.8(3)
C6 C5 C13 122.2(3)
C4 C5 C13 119.0(3)
N1 C6 C5 123.3(3)
N1 C6 C20 114.4(3)
C5 C6 C20 122.3(3)
C12 C7 C8 118.3(4)
C12 C7 C3 120.8(4)
C8 C7 C3 120.9(4)
C7 C8 C9 120.6(4)
C7 C8 H8 119.7
C9 C8 H8 119.7
C10 C9 C8 120.2(5)
C10 C9 H9 119.9
C8 C9 H9 119.9
C9 C10 C11 120.0(4)
C9 C10 Br1 119.9(4)
C11 C10 Br1 120.0(4)
C10 C11 C12 119.6(4)
C10 C11 H11 120.2
C12 C11 H11 120.2
C7 C12 C11 121.2(4)
C7 C12 H12 119.4
C11 C12 H12 119.4
C14 C13 C18 117.9(4)
C14 C13 C5 121.7(3)
C18 C13 C5 120.3(3)
C15 C14 C13 121.0(4)
C15 C14 H14 119.5
C13 C14 H14 119.5
C14 C15 C16 121.0(4)
C14 C15 H15 119.5
C16 C15 H15 119.5
C17 C16 C15 117.8(4)
C17 C16 C19 121.7(4)
C15 C16 C19 120.4(4)
C16 C17 C18 121.3(4)
C16 C17 H17 119.3
C18 C17 H17 119.3
C17 C18 C13 120.9(4)
C17 C18 H18 119.5
C13 C18 H18 119.5
C16 C19 H19A 109.5
C16 C19 H19B 109.5
H19A C19 H19B 109.5
C16 C19 H19C 109.5
H19A C19 H19C 109.5
H19B C19 H19C 109.5
C25 C20 C21 117.2(4)
C25 C20 C6 122.4(3)
C21 C20 C6 120.4(3)
C22 C21 C20 121.0(4)
C22 C21 H21 119.5
C20 C21 H21 119.5
C21 C22 C23 120.3(4)
C21 C22 H22 119.9
C23 C22 H22 119.9
C24 C23 O1 125.3(4)
C24 C23 C22 119.4(4)
O1 C23 C22 115.3(4)
C23 C24 C25 120.0(4)
C23 C24 H24 120.0
C25 C24 H24 120.0
C24 C25 C20 122.1(4)
C24 C25 H25 118.9
C20 C25 H25 118.9
O1 C26 H26A 109.5
O1 C26 H26B 109.5
H26A C26 H26B 109.5
O1 C26 H26C 109.5
H26A C26 H26C 109.5
H26B C26 H26C 109.5

loop_
_geom_bond_atom_site_label_1
_geom_bond_atom_site_label_2
_geom_bond_distance
Br1 C10 1.885(4)
O1 C23 1.376(5)
O1 C26 1.433(6)
N1 C2 1.344(4)
N1 C6 1.351(4)
N2 C1 1.143(5)
N3 C4 1.361(5)
N3 H3A 0.8600
N3 H3B 0.8600
C1 C2 1.464(6)
C2 C3 1.376(5)
C3 C4 1.412(5)
C3 C7 1.485(5)
C4 C5 1.409(5)
C5 C6 1.393(5)
C5 C13 1.493(5)
C6 C20 1.487(5)
C7 C12 1.375(5)
C7 C8 1.377(6)
C8 C9 1.381(6)
C8 H8 0.9300
C9 C10 1.363(7)
C9 H9 0.9300
C10 C11 1.367(6)
C11 C12 1.380(5)
C11 H11 0.9300
C12 H12 0.9300
C13 C14 1.379(5)
C13 C18 1.391(5)
C14 C15 1.377(6)
C14 H14 0.9300
C15 C16 1.396(6)
C15 H15 0.9300
C16 C17 1.372(6)
C16 C19 1.510(6)
C17 C18 1.378(6)
C17 H17 0.9300
C18 H18 0.9300
C19 H19A 0.9600
C19 H19B 0.9600
C19 H19C 0.9600
C20 C25 1.380(5)
C20 C21 1.398(5)
C21 C22 1.377(5)
C21 H21 0.9300
C22 C23 1.388(6)
C22 H22 0.9300
C23 C24 1.364(6)
C24 C25 1.381(5)
C24 H24 0.9300
C25 H25 0.9300
C26 H26A 0.9600
C26 H26B 0.9600
C26 H26C 0.9600

loop_
_geom_torsion_atom_site_label_1
_geom_torsion_atom_site_label_2
_geom_torsion_atom_site_label_3
_geom_torsion_atom_site_label_4
_geom_torsion
C6 N1 C2 C3 1.0(6)
C6 N1 C2 C1 -179.0(3)
N1 C2 C3 C4 -1.1(6)
C1 C2 C3 C4 178.9(3)
N1 C2 C3 C7 179.1(4)
C1 C2 C3 C7 -0.9(6)
C2 C3 C4 N3 -179.8(3)
C7 C3 C4 N3 0.1(6)
C2 C3 C4 C5 0.8(5)
C7 C3 C4 C5 -179.4(4)
N3 C4 C5 C6 -179.9(3)
C3 C4 C5 C6 -0.5(5)
N3 C4 C5 C13 -0.8(6)
C3 C4 C5 C13 178.7(3)
C2 N1 C6 C5 -0.7(5)
C2 N1 C6 C20 179.0(3)
C4 C5 C6 N1 0.5(5)
C13 C5 C6 N1 -178.7(3)
C4 C5 C6 C20 -179.2(3)
C13 C5 C6 C20 1.7(5)
C2 C3 C7 C12 76.9(5)
C4 C3 C7 C12 -102.9(5)
C2 C3 C7 C8 -103.4(5)
C4 C3 C7 C8 76.8(6)
C12 C7 C8 C9 -0.6(8)
C3 C7 C8 C9 179.8(5)
C7 C8 C9 C10 0.3(9)
C8 C9 C10 C11 0.3(8)
C8 C9 C10 Br1 -178.7(4)
C9 C10 C11 C12 -0.5(7)
Br1 C10 C11 C12 178.5(3)
C8 C7 C12 C11 0.3(7)
C3 C7 C12 C11 180.0(4)
C10 C11 C12 C7 0.2(7)
C6 C5 C13 C14 63.8(5)
C4 C5 C13 C14 -115.3(4)
C6 C5 C13 C18 -115.9(4)
C4 C5 C13 C18 64.9(5)
C18 C13 C14 C15 -0.3(7)
C5 C13 C14 C15 180.0(4)
C13 C14 C15 C16 -1.1(7)
C14 C15 C16 C17 1.5(7)
C14 C15 C16 C19 179.9(5)
C15 C16 C17 C18 -0.5(7)
C19 C16 C17 C18 -179.0(5)
C16 C17 C18 C13 -0.8(7)
C14 C13 C18 C17 1.2(6)
C5 C13 C18 C17 -179.0(4)
N1 C6 C20 C25 -127.2(4)
C5 C6 C20 C25 52.5(6)
N1 C6 C20 C21 51.3(5)
C5 C6 C20 C21 -129.1(4)
C25 C20 C21 C22 -0.3(6)
C6 C20 C21 C22 -178.9(4)
C20 C21 C22 C23 0.1(7)
C26 O1 C23 C24 2.5(8)
C26 O1 C23 C22 -176.9(5)
C21 C22 C23 C24 0.3(7)
C21 C22 C23 O1 179.7(4)
O1 C23 C24 C25 -179.8(4)
C22 C23 C24 C25 -0.5(7)
C23 C24 C25 C20 0.3(7)
C21 C20 C25 C24 0.1(7)
C6 C20 C25 C24 178.6(4)
